data_4069318
loop_
_publ_author_name
'Barroso, S\'onia'
'Cui, Jinlan'
'Carretas, Jos\'e Manuel'
'Cruz, Adelaide'
'Santos, Isabel C.'
'Duarte, M. Teresa'
'Telo, Jo\~ao P.'
'Marques, No\'emia'
'Martins, Ana M.'

_publ_section_title
;
 Diamine Bis(phenolate) M(III) (Y, Ti) Complexes: Synthesis, Structures,
 and Reactivity
;
_journal_issue 12
_journal_name_full Organometallics
_journal_page_first 3449
_journal_paper_doi 10.1021/om9001389
_journal_volume 28
_journal_year 2009
_chemical_formula_moiety '2(C38 H64 Cl N2 O4 Y), C4 H10 O2'
_chemical_formula_sum 'C80 H138 Cl2 N4 O10 Y2'
_chemical_formula_weight 1564.66
_chemical_name_systematic
;
 ?
;
_space_group_IT_number 2
_symmetry_cell_setting triclinic
_symmetry_space_group_name_Hall '-P 1'
_symmetry_space_group_name_H-M 'P -1'
_atom_sites_solution_hydrogens geom
_atom_sites_solution_primary direct
_atom_sites_solution_secondary difmap
_audit_creation_method SHELXL-97
_cell_angle_alpha 89.74(3)
_cell_angle_beta 88.63(2)
_cell_angle_gamma 85.35(2)
_cell_formula_units_Z 2
_cell_length_a 12.782(5)
_cell_length_b 17.655(6)
_cell_length_c 19.626(8)
_cell_measurement_temperature 130(2)
_cell_volume 4413(3)
_computing_cell_refinement 'Bruker SMART, (Bruker, 2004)'
_computing_data_collection 'Bruker SMART, (Bruker, 2004)'
_computing_data_reduction 'Bruker SAINT, (Bruker, 2004)'
_computing_molecular_graphics ORTEP3(Farrugia,1997)
_computing_publication_material 'WinGX (Farrugia, 1999)'
_computing_structure_refinement 'SHELXL-97 (Sheldrick, 1997)'
_computing_structure_solution 'SIR97 (Altomare, 1999)'
_diffrn_ambient_temperature 130(2)
_diffrn_measured_fraction_theta_full 0.987
_diffrn_measured_fraction_theta_max 0.987
_diffrn_measurement_device_type 'Bruker-AXS APEX- CCD area-detector'
_diffrn_measurement_method '\f and \w'
_diffrn_radiation_monochromator graphite
_diffrn_radiation_source 'fine-focus sealed tube'
_diffrn_radiation_type MoK\a
_diffrn_radiation_wavelength 0.71073
_diffrn_reflns_av_R_equivalents 0.1518
_diffrn_reflns_av_sigmaI/netI 0.2380
_diffrn_reflns_limit_h_max 14
_diffrn_reflns_limit_h_min -14
_diffrn_reflns_limit_k_max 20
_diffrn_reflns_limit_k_min -20
_diffrn_reflns_limit_l_max 19
_diffrn_reflns_limit_l_min -22
_diffrn_reflns_number 43837
_diffrn_reflns_theta_full 24.41
_diffrn_reflns_theta_max 24.41
_diffrn_reflns_theta_min 2.59
_exptl_absorpt_coefficient_mu 1.422
_exptl_absorpt_correction_T_max 0.7941
_exptl_absorpt_correction_T_min 0.7641
_exptl_absorpt_correction_type multi-scan
_exptl_absorpt_process_details '(SADABS; Sheldrick, 2004)'
_exptl_crystal_density_diffrn 1.178
_exptl_crystal_density_method 'not measured'
_exptl_crystal_F_000 1676
_exptl_crystal_size_max 0.20
_exptl_crystal_size_mid 0.18
_exptl_crystal_size_min 0.17
_refine_diff_density_max 2.687
_refine_diff_density_min -0.906
_refine_diff_density_rms 0.187
_refine_ls_extinction_coef 0.037(3)
_refine_ls_extinction_expression Fc^*^=kFc[1+0.001xFc^2^\l^3^/sin(2\q)]^-1/4^
_refine_ls_extinction_method SHELXL
_refine_ls_goodness_of_fit_ref 1.131
_refine_ls_hydrogen_treatment constr
_refine_ls_matrix_type full
_refine_ls_number_parameters 918
_refine_ls_number_reflns 14343
_refine_ls_number_restraints 6
_refine_ls_restrained_S_all 1.131
_refine_ls_R_factor_all 0.2216
_refine_ls_R_factor_gt 0.1366
_refine_ls_shift/su_max 0.013
_refine_ls_shift/su_mean 0.001
_refine_ls_structure_factor_coef Fsqd
_refine_ls_weighting_details 'calc w=1/[\s^2^(Fo^2^)+(0.2000P)^2^+0.0000P] where P=(Fo^2^+2Fc^2^)/3'
_refine_ls_weighting_scheme calc
_refine_ls_wR_factor_gt 0.3593
_refine_ls_wR_factor_ref 0.3852
_reflns_number_gt 7514
_reflns_number_total 14343
_reflns_threshold_expression >2sigma(I)
_cod_data_source_file om9001389_si_001.cif
_cod_data_source_block compound3
_cod_depositor_comments
;
The following automatic conversions were performed:

'_symmetry_cell_setting' value 'Triclinic' changed to 'triclinic'
according to /home/saulius/struct/CIF-dictionaries/cif_core.dic
dictionary named 'cif_core.dic' version 2.4.2 from 2011-04-26.

Automatic conversion script
Id: cif_fix_values 1715 2011-07-08 13:25:40Z adriana 
;
_cod_original_sg_symbol_H-M P-1
_cod_database_code 4069318

loop_
_symmetry_equiv_pos_as_xyz
'x, y, z'
'-x, -y, -z'

loop_
_atom_site_label
_atom_site_type_symbol
_atom_site_fract_x
_atom_site_fract_y
_atom_site_fract_z
_atom_site_U_iso_or_equiv
_atom_site_adp_type
_atom_site_occupancy
_atom_site_symmetry_multiplicity
_atom_site_calc_flag
_atom_site_refinement_flags
Y1 Y 0.42409(8) 0.87553(6) 0.67567(6) 0.0343(4) Uani 1 1 d .
Cl1 Cl 0.4293(3) 0.73325(17) 0.7133(2) 0.0604(11) Uani 1 1 d .
Y2 Y 0.56408(8) 0.62799(6) 0.17505(6) 0.0350(4) Uani 1 1 d .
Cl2 Cl 0.5368(3) 0.77093(18) 0.2111(2) 0.0643(11) Uani 1 1 d .
N1 N 0.4398(7) 1.0128(5) 0.7125(5) 0.032(2) Uani 1 1 d .
N2 N 0.5237(8) 0.8793(5) 0.7906(6) 0.051(3) Uani 1 1 d .
O1 O 0.2742(6) 0.9045(4) 0.7256(4) 0.041(2) Uani 1 1 d .
O2 O 0.5685(5) 0.9048(4) 0.6259(4) 0.038(2) Uani 1 1 d .
C1 C 0.4836(8) 1.0194(6) 0.7833(6) 0.036(3) Uani 1 1 d .
H1A H 0.4256 1.0188 0.8175 0.043 Uiso 1 1 calc R
H1B H 0.5151 1.0685 0.7871 0.043 Uiso 1 1 calc R
C2 C 0.5664(9) 0.9549(7) 0.7985(7) 0.049(4) Uani 1 1 d .
H2A H 0.6277 0.9583 0.7671 0.058 Uiso 1 1 calc R
H2B H 0.5906 0.9601 0.8457 0.058 Uiso 1 1 calc R
C3 C 0.4475(13) 0.8626(9) 0.8465(7) 0.067(5) Uani 1 1 d .
H3A H 0.4854 0.8524 0.8888 0.101 Uiso 1 1 calc R
H3B H 0.4110 0.8180 0.8344 0.101 Uiso 1 1 calc R
H3C H 0.3962 0.9064 0.8530 0.101 Uiso 1 1 calc R
C4 C 0.6195(14) 0.8215(8) 0.7935(9) 0.079(5) Uani 1 1 d .
H4A H 0.6638 0.8343 0.8312 0.118 Uiso 1 1 calc R
H4B H 0.6598 0.8227 0.7505 0.118 Uiso 1 1 calc R
H4C H 0.5962 0.7705 0.8008 0.118 Uiso 1 1 calc R
C11 C 0.2218(8) 0.9547(6) 0.7659(7) 0.041(3) Uani 1 1 d .
C12 C 0.1375(9) 0.9359(7) 0.8111(8) 0.050(4) Uani 1 1 d .
C13 C 0.0996(10) 0.9905(7) 0.8571(7) 0.050(4) Uani 1 1 d .
H13 H 0.0471 0.9767 0.8889 0.060 Uiso 1 1 calc R
C14 C 0.1313(9) 1.0651(7) 0.8617(7) 0.043(3) Uani 1 1 d .
C15 C 0.2081(8) 1.0831(6) 0.8119(7) 0.040(3) Uani 1 1 d .
H15 H 0.2298 1.1332 0.8101 0.048 Uiso 1 1 calc R
C16 C 0.2512(8) 1.0308(6) 0.7669(7) 0.039(3) Uani 1 1 d .
C17 C 0.3297(7) 1.0548(5) 0.7133(6) 0.029(3) Uani 1 1 d .
H17A H 0.3377 1.1096 0.7194 0.035 Uiso 1 1 calc R
H17B H 0.2993 1.0487 0.6679 0.035 Uiso 1 1 calc R
C21 C 0.6435(8) 0.9520(6) 0.6298(6) 0.033(3) Uani 1 1 d .
C22 C 0.7502(8) 0.9311(6) 0.6090(7) 0.037(3) Uani 1 1 d .
C23 C 0.8249(8) 0.9836(7) 0.6234(7) 0.040(3) Uani 1 1 d .
H23 H 0.8967 0.9689 0.6134 0.048 Uiso 1 1 calc R
C24 C 0.8003(8) 1.0541(6) 0.6506(7) 0.036(3) Uani 1 1 d .
C25 C 0.6948(8) 1.0747(7) 0.6636(6) 0.038(3) Uani 1 1 d .
H25 H 0.6752 1.1244 0.6802 0.045 Uiso 1 1 calc R
C26 C 0.6165(7) 1.0264(6) 0.6534(6) 0.030(3) Uani 1 1 d .
C27 C 0.5010(8) 1.0527(6) 0.6609(7) 0.040(3) Uani 1 1 d .
H27A H 0.4951 1.1075 0.6722 0.048 Uiso 1 1 calc R
H27B H 0.4683 1.0474 0.6161 0.048 Uiso 1 1 calc R
C50 C 0.0924(11) 0.8589(8) 0.8085(8) 0.052(4) Uani 1 1 d .
C52 C 0.0518(13) 0.8475(9) 0.7351(8) 0.076(5) Uani 1 1 d .
H52A H 0.1103 0.8489 0.7021 0.114 Uiso 1 1 calc R
H52B H -0.0023 0.8882 0.7248 0.114 Uiso 1 1 calc R
H52C H 0.0219 0.7983 0.7325 0.114 Uiso 1 1 calc R
C53 C 0.0004(13) 0.8528(9) 0.8595(9) 0.080(5) Uani 1 1 d .
H53A H -0.0296 0.8040 0.8536 0.120 Uiso 1 1 calc R
H53B H -0.0535 0.8944 0.8514 0.120 Uiso 1 1 calc R
H53C H 0.0256 0.8563 0.9061 0.120 Uiso 1 1 calc R
C54 C 0.0921(10) 1.1190(7) 0.9179(7) 0.048(4) Uani 1 1 d .
C55 C -0.0225(9) 1.1154(7) 0.9360(7) 0.051(4) Uani 1 1 d .
H55A H -0.0647 1.1293 0.8962 0.077 Uiso 1 1 calc R
H55B H -0.0423 1.1509 0.9733 0.077 Uiso 1 1 calc R
H55C H -0.0352 1.0637 0.9505 0.077 Uiso 1 1 calc R
C56 C 0.1109(13) 1.2046(8) 0.8983(8) 0.071(5) Uani 1 1 d .
H56A H 0.0632 1.2220 0.8620 0.106 Uiso 1 1 calc R
H56B H 0.1837 1.2074 0.8823 0.106 Uiso 1 1 calc R
H56C H 0.0972 1.2370 0.9384 0.106 Uiso 1 1 calc R
C57 C 0.1566(10) 1.0991(8) 0.9821(8) 0.063(4) Uani 1 1 d .
H57A H 0.1339 1.1346 1.0188 0.094 Uiso 1 1 calc R
H57B H 0.2313 1.1029 0.9715 0.094 Uiso 1 1 calc R
H57C H 0.1455 1.0471 0.9967 0.094 Uiso 1 1 calc R
C58 C 0.7831(8) 0.8550(6) 0.5741(7) 0.043(3) Uani 1 1 d .
C59 C 0.7648(10) 0.7870(7) 0.6221(8) 0.064(4) Uani 1 1 d .
H59A H 0.8047 0.7916 0.6637 0.096 Uiso 1 1 calc R
H59B H 0.7883 0.7394 0.5990 0.096 Uiso 1 1 calc R
H59C H 0.6899 0.7873 0.6339 0.096 Uiso 1 1 calc R
C60 C 0.7157(11) 0.8502(7) 0.5101(8) 0.057(4) Uani 1 1 d .
H60A H 0.6412 0.8583 0.5232 0.086 Uiso 1 1 calc R
H60B H 0.7295 0.8000 0.4893 0.086 Uiso 1 1 calc R
H60C H 0.7336 0.8894 0.4773 0.086 Uiso 1 1 calc R
C61 C 0.9008(9) 0.8491(7) 0.5504(7) 0.049(4) Uani 1 1 d .
H61A H 0.9153 0.8946 0.5242 0.074 Uiso 1 1 calc R
H61B H 0.9156 0.8040 0.5218 0.074 Uiso 1 1 calc R
H61C H 0.9454 0.8451 0.5904 0.074 Uiso 1 1 calc R
C62 C 0.8850(9) 1.1098(8) 0.6657(8) 0.049(4) Uani 1 1 d .
C63 C 0.9943(10) 1.0760(9) 0.6525(10) 0.079(5) Uani 1 1 d .
H63A H 1.0075 1.0306 0.6810 0.118 Uiso 1 1 calc R
H63B H 1.0441 1.1132 0.6635 0.118 Uiso 1 1 calc R
H63C H 1.0031 1.0618 0.6044 0.118 Uiso 1 1 calc R
C64 C 0.8616(12) 1.1841(8) 0.6217(9) 0.079(5) Uani 1 1 d .
H64A H 0.8970 1.2258 0.6414 0.119 Uiso 1 1 calc R
H64B H 0.7858 1.1977 0.6216 0.119 Uiso 1 1 calc R
H64C H 0.8877 1.1750 0.5749 0.119 Uiso 1 1 calc R
C65 C 0.8746(11) 1.1325(9) 0.7410(8) 0.070(5) Uani 1 1 d .
H65A H 0.9000 1.0894 0.7694 0.105 Uiso 1 1 calc R
H65B H 0.8008 1.1471 0.7526 0.105 Uiso 1 1 calc R
H65C H 0.9165 1.1755 0.7490 0.105 Uiso 1 1 calc R
O10 O 0.3229(6) 0.9388(4) 0.5807(4) 0.038(2) Uani 1 1 d .
O11 O 0.4220(6) 0.8026(4) 0.5604(5) 0.045(2) Uani 1 1 d .
C82 C 0.2073(9) 0.9354(9) 0.5762(8) 0.060(4) Uani 1 1 d .
H82A H 0.1820 0.9642 0.5362 0.090 Uiso 1 1 calc R
H82B H 0.1727 0.9575 0.6174 0.090 Uiso 1 1 calc R
H82C H 0.1911 0.8823 0.5720 0.090 Uiso 1 1 calc R
C83 C 0.3711(12) 0.9264(8) 0.5168(7) 0.052(4) Uani 1 1 d .
H83A H 0.4409 0.9471 0.5162 0.062 Uiso 1 1 calc R
H83B H 0.3282 0.9537 0.4817 0.062 Uiso 1 1 calc R
C84 C 0.3839(11) 0.8435(7) 0.5002(7) 0.054(4) Uani 1 1 d .
H84A H 0.3157 0.8257 0.4870 0.064 Uiso 1 1 calc R
H84B H 0.4346 0.8342 0.4617 0.064 Uiso 1 1 calc R
C85 C 0.4587(11) 0.7257(7) 0.5429(8) 0.059(4) Uani 1 1 d .
H85A H 0.4054 0.7028 0.5165 0.088 Uiso 1 1 calc R
H85B H 0.4719 0.6962 0.5846 0.088 Uiso 1 1 calc R
H85C H 0.5239 0.7259 0.5156 0.088 Uiso 1 1 calc R
N3 N 0.5529(6) 0.4889(5) 0.2134(5) 0.036(3) Uani 1 1 d .
N4 N 0.4359(9) 0.6185(6) 0.2802(7) 0.057(3) Uani 1 1 d .
O4 O 0.4377(5) 0.5958(4) 0.1105(4) 0.040(2) Uani 1 1 d .
O3 O 0.6999(6) 0.6044(4) 0.2354(4) 0.043(2) Uani 1 1 d .
C5 C 0.4943(9) 0.4812(6) 0.2802(7) 0.041(3) Uani 1 1 d .
H5A H 0.5432 0.4865 0.3179 0.050 Uiso 1 1 calc R
H5B H 0.4691 0.4297 0.2831 0.050 Uiso 1 1 calc R
C6 C 0.4011(10) 0.5399(7) 0.2891(7) 0.048(4) Uani 1 1 d .
H6A H 0.3475 0.5310 0.2551 0.058 Uiso 1 1 calc R
H6B H 0.3689 0.5348 0.3351 0.058 Uiso 1 1 calc R
C7 C 0.4855(13) 0.6403(7) 0.3428(9) 0.066(5) Uani 1 1 d .
H7A H 0.4994 0.6940 0.3401 0.099 Uiso 1 1 calc R
H7B H 0.5518 0.6091 0.3482 0.099 Uiso 1 1 calc R
H7C H 0.4386 0.6324 0.3819 0.099 Uiso 1 1 calc R
C8 C 0.3365(11) 0.6688(7) 0.2744(9) 0.068(5) Uani 1 1 d .
H8A H 0.2889 0.6589 0.3127 0.102 Uiso 1 1 calc R
H8B H 0.3028 0.6582 0.2315 0.102 Uiso 1 1 calc R
H8C H 0.3526 0.7221 0.2751 0.102 Uiso 1 1 calc R
C31 C 0.7449(9) 0.5534(7) 0.2798(7) 0.040(3) Uani 1 1 d .
C32 C 0.8169(9) 0.5747(7) 0.3298(7) 0.045(4) Uani 1 1 d .
C33 C 0.8565(10) 0.5183(7) 0.3749(7) 0.046(3) Uani 1 1 d .
H33 H 0.8990 0.5332 0.4108 0.055 Uiso 1 1 calc R
C34 C 0.8375(9) 0.4417(7) 0.3706(7) 0.040(3) Uani 1 1 d .
C35 C 0.7691(8) 0.4218(6) 0.3192(6) 0.035(3) Uani 1 1 d .
H35 H 0.7519 0.3707 0.3155 0.042 Uiso 1 1 calc R
C36 C 0.7261(8) 0.4770(6) 0.2733(6) 0.035(3) Uani 1 1 d .
C37 C 0.6622(8) 0.4499(6) 0.2155(7) 0.037(3) Uani 1 1 d .
H37A H 0.6993 0.4589 0.1717 0.044 Uiso 1 1 calc R
H37B H 0.6572 0.3945 0.2203 0.044 Uiso 1 1 calc R
C41 C 0.3623(8) 0.5485(6) 0.1177(6) 0.035(3) Uani 1 1 d .
C42 C 0.2549(8) 0.5702(6) 0.0974(7) 0.037(3) Uani 1 1 d .
C43 C 0.1769(8) 0.5215(7) 0.1153(7) 0.040(3) Uani 1 1 d .
H43 H 0.1063 0.5365 0.1043 0.048 Uiso 1 1 calc R
C44 C 0.1989(9) 0.4506(7) 0.1492(7) 0.041(3) Uani 1 1 d .
C45 C 0.3052(8) 0.4274(6) 0.1607(6) 0.032(3) Uani 1 1 d .
H45 H 0.3233 0.3782 0.1790 0.039 Uiso 1 1 calc R
C46 C 0.3855(8) 0.4761(6) 0.1455(6) 0.034(3) Uani 1 1 d .
C47 C 0.4994(7) 0.4478(5) 0.1583(6) 0.030(3) Uani 1 1 d .
H47A H 0.5015 0.3933 0.1706 0.036 Uiso 1 1 calc R
H47B H 0.5403 0.4519 0.1152 0.036 Uiso 1 1 calc R
C66 C 0.8422(10) 0.6614(8) 0.3359(7) 0.053(4) Uani 1 1 d .
C67 C 0.9023(13) 0.6790(10) 0.2693(8) 0.079(6) Uani 1 1 d .
H67A H 0.8576 0.6719 0.2303 0.118 Uiso 1 1 calc R
H67B H 0.9662 0.6445 0.2652 0.118 Uiso 1 1 calc R
H67C H 0.9212 0.7317 0.2701 0.118 Uiso 1 1 calc R
C68 C 0.7444(14) 0.7118(8) 0.3493(8) 0.074(5) Uani 1 1 d .
H68A H 0.7075 0.6936 0.3898 0.111 Uiso 1 1 calc R
H68B H 0.6988 0.7111 0.3099 0.111 Uiso 1 1 calc R
H68C H 0.7627 0.7639 0.3571 0.111 Uiso 1 1 calc R
C69 C 0.9164(12) 0.6701(8) 0.3967(8) 0.071(5) Uani 1 1 d .
H69A H 0.9233 0.7242 0.4050 0.106 Uiso 1 1 calc R
H69B H 0.9857 0.6446 0.3857 0.106 Uiso 1 1 calc R
H69C H 0.8870 0.6470 0.4376 0.106 Uiso 1 1 calc R
C70 C 0.8863(9) 0.3831(7) 0.4221(7) 0.040(3) Uani 1 1 d .
C71 C 0.8460(11) 0.4017(8) 0.4946(7) 0.055(4) Uani 1 1 d .
H71A H 0.7709 0.3944 0.4982 0.082 Uiso 1 1 calc R
H71B H 0.8571 0.4546 0.5051 0.082 Uiso 1 1 calc R
H71C H 0.8843 0.3679 0.5269 0.082 Uiso 1 1 calc R
C72 C 1.0107(10) 0.3853(8) 0.4176(8) 0.059(4) Uani 1 1 d .
H72A H 1.0431 0.3499 0.4511 0.089 Uiso 1 1 calc R
H72B H 1.0293 0.4369 0.4272 0.089 Uiso 1 1 calc R
H72C H 1.0362 0.3704 0.3717 0.089 Uiso 1 1 calc R
C73 C 0.8578(12) 0.3007(7) 0.4047(9) 0.067(5) Uani 1 1 d .
H73A H 0.8878 0.2649 0.4387 0.100 Uiso 1 1 calc R
H73B H 0.8864 0.2864 0.3594 0.100 Uiso 1 1 calc R
H73C H 0.7813 0.2993 0.4051 0.100 Uiso 1 1 calc R
C74 C 0.2328(9) 0.6452(7) 0.0551(7) 0.044(4) Uani 1 1 d .
C75 C 0.2486(12) 0.7148(7) 0.0961(8) 0.065(5) Uani 1 1 d .
H75A H 0.3234 0.7164 0.1053 0.097 Uiso 1 1 calc R
H75B H 0.2088 0.7131 0.1393 0.097 Uiso 1 1 calc R
H75C H 0.2239 0.7603 0.0704 0.097 Uiso 1 1 calc R
C76 C 0.2989(10) 0.6432(8) -0.0088(7) 0.057(4) Uani 1 1 d .
H76A H 0.2967 0.6942 -0.0289 0.085 Uiso 1 1 calc R
H76B H 0.2718 0.6080 -0.0413 0.085 Uiso 1 1 calc R
H76C H 0.3715 0.6260 0.0018 0.085 Uiso 1 1 calc R
C77 C 0.1177(9) 0.6496(8) 0.0318(8) 0.056(4) Uani 1 1 d .
H77A H 0.0702 0.6564 0.0716 0.083 Uiso 1 1 calc R
H77B H 0.1048 0.6024 0.0084 0.083 Uiso 1 1 calc R
H77C H 0.1050 0.6927 0.0006 0.083 Uiso 1 1 calc R
C78 C 0.1063(9) 0.4044(8) 0.1714(7) 0.049(4) Uani 1 1 d .
C79 C 0.0271(13) 0.4576(10) 0.2183(10) 0.095(7) Uani 1 1 d .
H79A H -0.0404 0.4351 0.2227 0.142 Uiso 1 1 calc R
H79B H 0.0163 0.5081 0.1975 0.142 Uiso 1 1 calc R
H79C H 0.0567 0.4622 0.2636 0.142 Uiso 1 1 calc R
C80 C 0.1398(10) 0.3379(8) 0.2126(9) 0.070(5) Uani 1 1 d .
H80A H 0.1899 0.3042 0.1860 0.106 Uiso 1 1 calc R
H80B H 0.0785 0.3106 0.2255 0.106 Uiso 1 1 calc R
H80C H 0.1734 0.3543 0.2537 0.106 Uiso 1 1 calc R
C81 C 0.0444(14) 0.3885(11) 0.1109(9) 0.090(6) Uani 1 1 d U
H81A H 0.0845 0.3508 0.0820 0.136 Uiso 1 1 calc R
H81B H 0.0295 0.4354 0.0849 0.136 Uiso 1 1 calc R
H81C H -0.0219 0.3686 0.1258 0.136 Uiso 1 1 calc R
O20 O 0.5905(7) 0.7019(4) 0.0606(5) 0.045(2) Uani 1 1 d .
O21 O 0.6878(6) 0.5685(4) 0.0897(4) 0.039(2) Uani 1 1 d .
C86 C 0.5493(12) 0.7792(6) 0.0412(8) 0.065(5) Uani 1 1 d .
H86A H 0.6080 0.8106 0.0324 0.097 Uiso 1 1 calc R
H86B H 0.5046 0.8015 0.0784 0.097 Uiso 1 1 calc R
H86C H 0.5081 0.7768 -0.0001 0.097 Uiso 1 1 calc R
C87 C 0.6366(10) 0.6632(7) 0.0029(8) 0.050(4) Uani 1 1 d .
H87A H 0.7050 0.6829 -0.0089 0.060 Uiso 1 1 calc R
H87B H 0.5903 0.6710 -0.0366 0.060 Uiso 1 1 calc R
C88 C 0.6519(9) 0.5791(7) 0.0204(7) 0.048(4) Uani 1 1 d .
H88A H 0.5847 0.5556 0.0155 0.058 Uiso 1 1 calc R
H88B H 0.7041 0.5536 -0.0117 0.058 Uiso 1 1 calc R
C89 C 0.7981(9) 0.5706(7) 0.0933(8) 0.052(4) Uani 1 1 d .
H89A H 0.8328 0.5341 0.0609 0.078 Uiso 1 1 calc R
H89B H 0.8204 0.5572 0.1396 0.078 Uiso 1 1 calc R
H89C H 0.8174 0.6218 0.0821 0.078 Uiso 1 1 calc R
O30 O 0.5729(8) 0.5666(6) 0.5409(7) 0.093(4) Uani 1 1 d .
C90 C 0.5594(11) 0.5063(8) 0.5004(10) 0.074(5) Uani 1 1 d .
H90A H 0.5994 0.4603 0.5180 0.089 Uiso 1 1 calc R
H90B H 0.5855 0.5161 0.4535 0.089 Uiso 1 1 calc R
C91 C 0.6779(14) 0.5826(8) 0.5449(11) 0.092(6) Uani 1 1 d .
H91A H 0.7175 0.5410 0.5686 0.138 Uiso 1 1 calc R
H91B H 0.6821 0.6300 0.5700 0.138 Uiso 1 1 calc R
H91C H 0.7077 0.5879 0.4988 0.138 Uiso 1 1 calc R
O40 O 0.5715(7) 0.0646(5) 0.9507(6) 0.073(3) Uani 1 1 d .
C92 C 0.5572(10) 0.0039(7) 0.9956(8) 0.058(4) Uani 1 1 d .
H92A H 0.5880 0.0138 1.0401 0.069 Uiso 1 1 calc R
H92B H 0.5926 -0.0437 0.9768 0.069 Uiso 1 1 calc R
C93 C 0.6776(14) 0.0771(10) 0.9375(11) 0.098(6) Uani 1 1 d .
H93A H 0.7091 0.0935 0.9794 0.146 Uiso 1 1 calc R
H93B H 0.6819 0.1167 0.9025 0.146 Uiso 1 1 calc R
H93C H 0.7156 0.0299 0.9213 0.146 Uiso 1 1 calc R
C51 C 0.1727(12) 0.7967(8) 0.8262(9) 0.081(6) Uani 1 1 d .
H51A H 0.2031 0.8077 0.8701 0.121 Uiso 1 1 calc R
H51B H 0.2282 0.7928 0.7908 0.121 Uiso 1 1 calc R
H51C H 0.1397 0.7485 0.8294 0.121 Uiso 1 1 calc R

loop_
_atom_site_aniso_label
_atom_site_aniso_U_11
_atom_site_aniso_U_22
_atom_site_aniso_U_33
_atom_site_aniso_U_23
_atom_site_aniso_U_13
_atom_site_aniso_U_12
Y1 0.0292(6) 0.0141(6) 0.0597(10) 0.0007(6) 0.0025(5) -0.0040(4)
Cl1 0.085(3) 0.0223(16) 0.074(3) 0.0081(17) 0.004(2) -0.0086(16)
Y2 0.0326(7) 0.0150(6) 0.0582(10) 0.0004(6) -0.0062(5) -0.0055(4)
Cl2 0.100(3) 0.0204(16) 0.073(3) -0.0048(17) -0.008(2) -0.0038(17)
N1 0.027(5) 0.022(5) 0.046(7) -0.001(5) 0.001(4) 0.000(4)
N2 0.059(7) 0.022(5) 0.070(9) 0.005(6) -0.005(6) 0.007(5)
O1 0.035(4) 0.022(4) 0.066(6) -0.001(4) 0.003(4) -0.015(4)
O2 0.031(4) 0.018(4) 0.065(6) -0.002(4) 0.005(4) -0.009(3)
C1 0.028(6) 0.016(6) 0.062(9) 0.005(6) 0.006(6) 0.006(4)
C2 0.032(7) 0.039(8) 0.070(10) 0.004(7) 0.004(6) 0.017(5)
C3 0.104(13) 0.062(10) 0.035(9) 0.014(8) 0.002(8) -0.004(9)
C4 0.115(14) 0.032(8) 0.086(13) -0.001(9) -0.031(11) 0.018(8)
C11 0.024(6) 0.024(6) 0.075(10) -0.008(7) 0.002(6) -0.006(5)
C12 0.026(6) 0.043(8) 0.080(11) 0.009(8) 0.006(6) 0.002(6)
C13 0.047(8) 0.028(7) 0.074(11) 0.000(7) 0.023(7) 0.001(6)
C14 0.034(7) 0.028(7) 0.065(10) -0.001(7) 0.013(6) -0.006(5)
C15 0.021(6) 0.021(6) 0.079(10) 0.010(7) 0.003(6) -0.007(5)
C16 0.029(6) 0.024(6) 0.063(10) 0.007(6) 0.006(6) 0.006(5)
C17 0.016(5) 0.009(5) 0.061(9) -0.002(5) 0.007(5) 0.002(4)
C21 0.033(6) 0.015(6) 0.051(8) 0.004(6) 0.001(5) -0.004(5)
C22 0.031(6) 0.014(6) 0.066(9) -0.012(6) 0.000(6) -0.008(5)
C23 0.020(6) 0.035(7) 0.063(10) 0.010(7) -0.001(5) 0.004(5)
C24 0.021(6) 0.015(6) 0.073(10) 0.012(6) 0.005(5) -0.004(4)
C25 0.032(6) 0.034(7) 0.049(9) 0.005(6) -0.005(6) -0.009(5)
C26 0.018(5) 0.017(6) 0.055(9) -0.001(6) 0.003(5) 0.001(4)
C27 0.028(6) 0.015(6) 0.075(10) 0.003(6) 0.003(6) -0.001(5)
C50 0.053(8) 0.047(8) 0.057(11) -0.011(7) 0.012(7) -0.011(7)
C52 0.096(12) 0.060(10) 0.075(13) -0.028(9) 0.042(10) -0.038(9)
C53 0.079(11) 0.061(10) 0.103(14) -0.006(10) 0.041(10) -0.033(9)
C54 0.046(8) 0.037(7) 0.062(10) 0.001(7) 0.010(7) -0.008(6)
C55 0.036(7) 0.042(8) 0.075(11) -0.014(7) -0.001(7) 0.000(6)
C56 0.094(12) 0.042(9) 0.075(12) -0.004(8) 0.031(9) -0.010(8)
C57 0.037(8) 0.060(10) 0.088(12) -0.015(9) -0.005(7) 0.019(7)
C58 0.018(6) 0.026(6) 0.082(11) -0.011(7) 0.000(6) 0.013(5)
C59 0.042(8) 0.032(8) 0.117(14) -0.008(8) 0.016(8) 0.001(6)
C60 0.060(9) 0.033(7) 0.078(12) -0.030(7) 0.020(8) -0.005(6)
C61 0.033(7) 0.027(7) 0.085(11) -0.006(7) 0.014(7) 0.009(5)
C62 0.028(7) 0.050(8) 0.066(11) 0.000(8) -0.001(6) 0.008(6)
C63 0.034(8) 0.064(10) 0.141(16) -0.030(11) 0.000(9) -0.023(7)
C64 0.060(10) 0.051(10) 0.132(16) 0.012(10) -0.001(9) -0.035(8)
C65 0.050(9) 0.071(11) 0.092(14) -0.031(10) -0.014(8) -0.016(8)
O10 0.033(4) 0.025(4) 0.056(6) 0.005(4) 0.003(4) 0.006(3)
O11 0.046(5) 0.019(4) 0.070(7) -0.005(4) -0.002(4) 0.000(4)
C82 0.032(7) 0.070(10) 0.079(11) -0.007(9) -0.008(7) -0.011(7)
C83 0.075(10) 0.057(9) 0.023(8) 0.005(7) -0.007(7) -0.001(7)
C84 0.055(9) 0.045(8) 0.061(10) -0.001(8) -0.003(7) -0.003(7)
C85 0.064(9) 0.020(7) 0.088(12) -0.014(7) 0.010(8) 0.013(6)
N3 0.021(5) 0.027(5) 0.058(7) 0.002(5) -0.003(5) 0.003(4)
N4 0.069(8) 0.034(6) 0.063(9) -0.006(6) 0.004(6) 0.014(6)
O4 0.026(4) 0.022(4) 0.074(6) 0.002(4) -0.006(4) -0.008(3)
O3 0.046(5) 0.028(4) 0.059(6) 0.008(4) -0.023(4) -0.012(4)
C5 0.028(6) 0.028(6) 0.068(10) 0.013(7) 0.000(6) -0.003(5)
C6 0.049(8) 0.029(7) 0.062(10) 0.004(7) 0.016(7) 0.017(6)
C7 0.088(11) 0.023(7) 0.087(13) -0.003(8) 0.007(10) -0.002(7)
C8 0.064(10) 0.031(8) 0.102(13) -0.003(8) 0.012(9) 0.031(7)
C31 0.031(6) 0.029(7) 0.061(10) 0.000(7) -0.003(6) -0.015(5)
C32 0.035(7) 0.041(8) 0.061(10) 0.019(7) -0.003(6) -0.013(6)
C33 0.045(7) 0.050(8) 0.046(9) 0.001(7) -0.018(6) -0.014(6)
C34 0.040(7) 0.029(7) 0.051(9) 0.002(6) -0.005(6) -0.010(5)
C35 0.030(6) 0.013(5) 0.063(9) -0.003(6) -0.011(6) -0.003(4)
C36 0.027(6) 0.027(6) 0.050(9) 0.001(6) -0.007(5) -0.002(5)
C37 0.032(6) 0.016(6) 0.064(9) 0.006(6) -0.013(6) -0.007(5)
C41 0.030(6) 0.024(6) 0.050(9) -0.004(6) 0.002(5) -0.009(5)
C42 0.026(6) 0.024(6) 0.059(9) -0.011(6) -0.005(5) 0.007(5)
C43 0.013(5) 0.039(7) 0.067(9) -0.004(7) 0.003(5) 0.002(5)
C44 0.030(6) 0.035(7) 0.059(9) 0.001(7) 0.000(6) -0.010(5)
C45 0.021(5) 0.013(5) 0.063(9) -0.003(6) 0.002(5) -0.001(4)
C46 0.030(6) 0.024(6) 0.049(8) 0.002(6) -0.006(5) 0.001(5)
C47 0.011(5) 0.012(5) 0.068(9) -0.004(6) -0.005(5) -0.005(4)
C66 0.051(8) 0.052(9) 0.062(10) -0.011(8) -0.022(7) -0.028(7)
C67 0.094(12) 0.093(13) 0.061(11) 0.018(10) -0.023(9) -0.067(11)
C68 0.109(14) 0.042(9) 0.070(12) -0.012(8) -0.025(10) 0.005(9)
C69 0.082(11) 0.042(9) 0.093(13) 0.004(9) -0.028(10) -0.028(8)
C70 0.035(7) 0.029(7) 0.055(9) 0.005(6) -0.009(6) -0.002(5)
C71 0.056(8) 0.043(8) 0.063(11) 0.008(8) -0.001(7) 0.013(6)
C72 0.037(7) 0.055(9) 0.085(12) 0.008(9) 0.005(7) -0.001(6)
C73 0.077(10) 0.028(7) 0.097(13) 0.007(8) -0.035(9) 0.002(7)
C74 0.034(7) 0.024(7) 0.073(11) 0.001(7) -0.008(6) 0.008(5)
C75 0.068(10) 0.030(8) 0.094(13) 0.003(8) -0.026(9) 0.018(7)
C76 0.049(8) 0.043(8) 0.078(11) 0.013(8) -0.015(8) 0.000(6)
C77 0.037(7) 0.044(8) 0.086(12) 0.004(8) -0.019(7) 0.004(6)
C78 0.019(6) 0.055(9) 0.078(11) 0.002(8) -0.007(6) -0.020(6)
C79 0.062(11) 0.076(12) 0.143(18) 0.018(12) 0.048(11) -0.001(9)
C80 0.038(8) 0.056(9) 0.120(15) 0.028(10) -0.012(8) -0.016(7)
C81 0.091(9) 0.095(9) 0.092(9) -0.003(8) -0.017(7) -0.043(7)
O20 0.055(5) 0.022(4) 0.061(7) -0.002(4) -0.014(5) -0.007(4)
O21 0.030(4) 0.038(5) 0.051(6) 0.003(4) -0.007(4) -0.012(3)
C86 0.088(11) 0.013(6) 0.088(12) 0.019(7) 0.007(9) 0.018(6)
C87 0.047(8) 0.028(7) 0.075(11) 0.001(7) -0.004(7) 0.002(6)
C88 0.033(7) 0.054(9) 0.054(10) 0.003(7) 0.003(6) 0.012(6)
C89 0.031(7) 0.040(8) 0.085(11) -0.008(8) 0.000(7) -0.009(6)
O30 0.058(7) 0.032(6) 0.188(14) -0.028(7) 0.003(7) -0.001(5)
C90 0.069(10) 0.032(8) 0.120(15) 0.010(10) 0.009(10) -0.006(7)
C91 0.085(13) 0.029(8) 0.163(19) -0.012(10) 0.003(12) -0.005(8)
O40 0.047(6) 0.029(5) 0.143(10) 0.012(6) -0.001(6) 0.001(4)
C92 0.049(8) 0.024(7) 0.099(12) -0.001(8) -0.004(8) 0.006(6)
C93 0.091(14) 0.052(11) 0.151(19) -0.001(12) -0.016(13) -0.010(10)
C51 0.076(11) 0.049(9) 0.117(15) 0.016(10) 0.033(10) -0.014(8)

loop_
_atom_type_symbol
_atom_type_description
_atom_type_scat_dispersion_real
_atom_type_scat_dispersion_imag
_atom_type_scat_source
C C 0.0033 0.0016 'International Tables Vol C Tables 4.2.6.8 and 6.1.1.4'
H H 0.0000 0.0000 'International Tables Vol C Tables 4.2.6.8 and 6.1.1.4'
N N 0.0061 0.0033 'International Tables Vol C Tables 4.2.6.8 and 6.1.1.4'
O O 0.0106 0.0060 'International Tables Vol C Tables 4.2.6.8 and 6.1.1.4'
Cl Cl 0.1484 0.1585 'International Tables Vol C Tables 4.2.6.8 and 6.1.1.4'
Y Y -2.7962 3.5667 'International Tables Vol C Tables 4.2.6.8 and 6.1.1.4'

loop_
_geom_angle_atom_site_label_1
_geom_angle_atom_site_label_2
_geom_angle_atom_site_label_3
_geom_angle
_geom_angle_site_symmetry_3
O1 Y1 O2 152.6(3) .
O1 Y1 O10 78.8(3) .
O2 Y1 O10 89.3(3) .
O1 Y1 N1 77.6(3) .
O2 Y1 N1 76.4(3) .
O10 Y1 N1 82.7(3) .
O1 Y1 O11 116.8(3) .
O2 Y1 O11 77.7(3) .
O10 Y1 O11 62.5(3) .
N1 Y1 O11 136.4(3) .
O1 Y1 Cl1 93.4(2) .
O2 Y1 Cl1 113.2(2) .
O10 Y1 Cl1 127.7(2) .
N1 Y1 Cl1 146.4(2) .
O11 Y1 Cl1 76.58(19) .
O1 Y1 N2 92.2(3) .
O2 Y1 N2 86.8(3) .
O10 Y1 N2 151.9(3) .
N1 Y1 N2 69.4(3) .
O11 Y1 N2 142.7(3) .
Cl1 Y1 N2 78.8(2) .
O3 Y2 O4 153.7(3) .
O3 Y2 O21 79.4(3) .
O4 Y2 O21 87.3(3) .
O3 Y2 N3 75.9(3) .
O4 Y2 N3 79.9(3) .
O21 Y2 N3 82.4(3) .
O3 Y2 N4 92.7(4) .
O4 Y2 N4 88.1(4) .
O21 Y2 N4 150.9(3) .
N3 Y2 N4 68.6(3) .
O3 Y2 Cl2 94.3(2) .
O4 Y2 Cl2 111.7(2) .
O21 Y2 Cl2 128.7(2) .
N3 Y2 Cl2 145.8(3) .
N4 Y2 Cl2 79.4(3) .
O3 Y2 O20 116.7(3) .
O4 Y2 O20 75.4(3) .
O21 Y2 O20 62.5(3) .
N3 Y2 O20 137.4(3) .
N4 Y2 O20 142.8(3) .
Cl2 Y2 O20 76.4(2) .
C27 N1 C1 111.7(9) .
C27 N1 C17 105.2(7) .
C1 N1 C17 107.5(9) .
C27 N1 Y1 110.1(7) .
C1 N1 Y1 113.4(6) .
C17 N1 Y1 108.4(6) .
C2 N2 C3 112.6(12) .
C2 N2 C4 105.0(10) .
C3 N2 C4 109.2(10) .
C2 N2 Y1 109.8(7) .
C3 N2 Y1 107.2(8) .
C4 N2 Y1 113.2(9) .
C11 O1 Y1 143.9(7) .
C21 O2 Y1 142.3(8) .
N1 C1 C2 112.0(10) .
N2 C2 C1 111.1(10) .
O1 C11 C16 119.2(10) .
O1 C11 C12 123.0(11) .
C16 C11 C12 117.7(12) .
C13 C12 C11 117.0(12) .
C13 C12 C50 121.3(11) .
C11 C12 C50 121.7(13) .
C12 C13 C14 126.2(12) .
C13 C14 C15 114.4(12) .
C13 C14 C54 122.4(11) .
C15 C14 C54 123.0(11) .
C16 C15 C14 122.0(10) .
C15 C16 C11 122.2(11) .
C15 C16 C17 119.1(10) .
C11 C16 C17 118.6(11) .
C16 C17 N1 117.2(8) .
O2 C21 C26 118.5(9) .
O2 C21 C22 122.7(10) .
C26 C21 C22 118.8(9) .
C23 C22 C21 116.7(11) .
C23 C22 C58 121.3(10) .
C21 C22 C58 122.0(9) .
C24 C23 C22 124.4(10) .
C23 C24 C25 116.6(10) .
C23 C24 C62 122.5(10) .
C25 C24 C62 120.9(11) .
C26 C25 C24 123.2(12) .
C25 C26 C21 119.6(10) .
C25 C26 C27 122.2(10) .
C21 C26 C27 118.0(9) .
N1 C27 C26 116.4(9) .
C51 C50 C12 111.1(12) .
C51 C50 C53 106.2(12) .
C12 C50 C53 112.4(12) .
C51 C50 C52 110.6(14) .
C12 C50 C52 108.2(11) .
C53 C50 C52 108.4(12) .
C55 C54 C14 113.7(11) .
C55 C54 C57 108.5(11) .
C14 C54 C57 108.3(11) .
C55 C54 C56 108.1(11) .
C14 C54 C56 111.1(10) .
C57 C54 C56 106.9(12) .
C22 C58 C60 107.5(9) .
C22 C58 C59 111.3(11) .
C60 C58 C59 109.5(11) .
C22 C58 C61 112.0(10) .
C60 C58 C61 108.0(11) .
C59 C58 C61 108.5(9) .
C63 C62 C65 108.1(12) .
C63 C62 C24 113.2(11) .
C65 C62 C24 108.5(11) .
C63 C62 C64 110.9(12) .
C65 C62 C64 107.6(13) .
C24 C62 C64 108.4(10) .
C83 O10 C82 110.3(10) .
C83 O10 Y1 113.3(7) .
C82 O10 Y1 121.6(7) .
C85 O11 C84 110.2(11) .
C85 O11 Y1 130.9(8) .
C84 O11 Y1 118.8(7) .
O10 C83 C84 111.1(11) .
O11 C84 C83 108.2(11) .
C5 N3 C37 111.5(8) .
C5 N3 C47 109.5(8) .
C37 N3 C47 104.7(9) .
C5 N3 Y2 113.5(7) .
C37 N3 Y2 109.1(6) .
C47 N3 Y2 108.1(6) .
C7 N4 C8 106.8(12) .
C7 N4 C6 108.8(11) .
C8 N4 C6 104.9(11) .
C7 N4 Y2 110.7(9) .
C8 N4 Y2 113.3(9) .
C6 N4 Y2 112.0(8) .
C41 O4 Y2 134.4(7) .
C31 O3 Y2 142.9(7) .
N3 C5 C6 113.0(9) .
N4 C6 C5 110.2(10) .
O3 C31 C36 118.7(11) .
O3 C31 C32 122.0(10) .
C36 C31 C32 119.2(11) .
C33 C32 C31 117.6(11) .
C33 C32 C66 122.6(12) .
C31 C32 C66 119.7(10) .
C34 C33 C32 124.2(12) .
C33 C34 C35 116.8(10) .
C33 C34 C70 120.5(11) .
C35 C34 C70 122.7(10) .
C36 C35 C34 120.9(10) .
C31 C36 C35 121.0(11) .
C31 C36 C37 121.4(10) .
C35 C36 C37 117.6(10) .
N3 C37 C36 113.3(10) .
O4 C41 C46 119.7(9) .
O4 C41 C42 121.6(9) .
C46 C41 C42 118.7(9) .
C43 C42 C41 118.0(10) .
C43 C42 C74 123.4(9) .
C41 C42 C74 118.6(9) .
C42 C43 C44 123.1(10) .
C45 C44 C43 117.2(9) .
C45 C44 C78 124.1(10) .
C43 C44 C78 118.7(10) .
C44 C45 C46 121.1(9) .
C41 C46 C45 121.3(9) .
C41 C46 C47 119.9(9) .
C45 C46 C47 118.9(9) .
N3 C47 C46 115.8(9) .
C68 C66 C67 114.8(13) .
C68 C66 C69 107.7(13) .
C67 C66 C69 108.3(11) .
C68 C66 C32 111.1(11) .
C67 C66 C32 105.4(13) .
C69 C66 C32 109.4(11) .
C71 C70 C34 110.9(10) .
C71 C70 C73 108.0(11) .
C34 C70 C73 110.9(10) .
C71 C70 C72 110.1(11) .
C34 C70 C72 108.2(9) .
C73 C70 C72 108.8(11) .
C76 C74 C75 110.8(12) .
C76 C74 C77 105.8(12) .
C75 C74 C77 108.8(10) .
C76 C74 C42 110.8(10) .
C75 C74 C42 112.1(11) .
C77 C74 C42 108.4(9) .
C80 C78 C81 115.2(13) .
C80 C78 C44 112.5(10) .
C81 C78 C44 109.4(12) .
C80 C78 C79 106.7(12) .
C81 C78 C79 104.3(13) .
C44 C78 C79 108.2(11) .
C87 O20 C86 110.1(9) .
C87 O20 Y2 120.0(6) .
C86 O20 Y2 129.3(8) .
C89 O21 C88 111.8(9) .
C89 O21 Y2 123.1(8) .
C88 O21 Y2 113.0(6) .
O20 C87 C88 108.0(10) .
O21 C88 C87 110.6(11) .
C90 O30 C91 113.0(13) .
O30 C90 C90 108.7(17) 2_666
C92 O40 C93 113.9(11) .
O40 C92 C92 108.6(13) 2_657

loop_
_geom_bond_atom_site_label_1
_geom_bond_atom_site_label_2
_geom_bond_distance
_geom_bond_site_symmetry_2
Y1 O1 2.156(8) .
Y1 O2 2.166(7) .
Y1 O10 2.501(8) .
Y1 N1 2.557(9) .
Y1 O11 2.610(9) .
Y1 Cl1 2.611(3) .
Y1 N2 2.620(12) .
Y2 O3 2.137(7) .
Y2 O4 2.188(8) .
Y2 O21 2.455(9) .
Y2 N3 2.579(9) .
Y2 N4 2.617(12) .
Y2 Cl2 2.618(4) .
Y2 O20 2.622(8) .
N1 C27 1.478(13) .
N1 C1 1.518(15) .
N1 C17 1.536(12) .
N2 C2 1.493(16) .
N2 C3 1.494(17) .
N2 C4 1.532(17) .
O1 C11 1.322(15) .
O2 C21 1.324(12) .
C1 C2 1.524(14) .
C11 C16 1.423(16) .
C11 C12 1.437(17) .
C12 C13 1.375(19) .
C12 C50 1.520(18) .
C13 C14 1.413(17) .
C14 C15 1.421(16) .
C14 C54 1.509(18) .
C15 C16 1.356(17) .
C16 C17 1.519(15) .
C21 C26 1.409(16) .
C21 C22 1.434(15) .
C22 C23 1.418(15) .
C22 C58 1.533(16) .
C23 C24 1.367(17) .
C24 C25 1.386(15) .
C24 C62 1.553(17) .
C25 C26 1.385(15) .
C26 C27 1.515(14) .
C50 C51 1.49(2) .
C50 C53 1.536(19) .
C50 C52 1.56(2) .
C54 C55 1.506(17) .
C54 C57 1.546(19) .
C54 C56 1.593(17) .
C58 C60 1.545(19) .
C58 C59 1.552(17) .
C58 C61 1.559(15) .
C62 C63 1.491(18) .
C62 C65 1.53(2) .
C62 C64 1.579(18) .
O10 C83 1.394(15) .
O10 C82 1.487(14) .
O11 C85 1.440(14) .
O11 C84 1.455(15) .
C83 C84 1.497(19) .
N3 C5 1.505(15) .
N3 C37 1.508(13) .
N3 C47 1.511(15) .
N4 C7 1.463(19) .
N4 C8 1.497(16) .
N4 C6 1.499(16) .
O4 C41 1.331(12) .
O3 C31 1.353(13) .
C5 C6 1.522(15) .
C31 C36 1.397(16) .
C31 C32 1.433(18) .
C32 C33 1.402(16) .
C32 C66 1.595(18) .
C33 C34 1.398(17) .
C34 C35 1.414(17) .
C34 C70 1.548(15) .
C35 C36 1.411(14) .
C36 C37 1.514(16) .
C41 C46 1.399(14) .
C41 C42 1.459(15) .
C42 C43 1.406(15) .
C42 C74 1.571(15) .
C43 C44 1.426(15) .
C44 C45 1.410(15) .
C44 C78 1.543(15) .
C45 C46 1.418(14) .
C46 C47 1.527(14) .
C66 C68 1.49(2) .
C66 C67 1.54(2) .
C66 C69 1.558(19) .
C70 C71 1.529(19) .
C70 C73 1.571(17) .
C70 C72 1.593(16) .
C74 C76 1.494(19) .
C74 C75 1.501(18) .
C74 C77 1.547(16) .
C78 C80 1.464(17) .
C78 C81 1.48(2) .
C78 C79 1.60(2) .
O20 C87 1.415(16) .
O20 C86 1.474(12) .
O21 C89 1.417(13) .
O21 C88 1.452(14) .
C87 C88 1.520(16) .
O30 C90 1.357(19) .
O30 C91 1.397(19) .
C90 C90 1.55(3) 2_666
O40 C92 1.405(15) .
O40 C93 1.409(19) .
C92 C92 1.48(2) 2_657
